data_7233182
loop_
_publ_author_name
'Chandrani Pramanik'
'Yushu Li'
'Anup Singh'
'Weimin Lin'
'Jennifer L. Hodgson'
'Jonathan B. Briggs'
'Simka Ellis'
'Peter Muller'
'Nicol E. McGruer'
'Glen P. Miller'

_publ_section_title
;
 Water soluble pentacene
;
_journal_name_full 'Journal of Materials Chemistry C'
_journal_page_first 2193
_journal_page_last 2201
_journal_paper_doi 10.1039/C3TC00278K
_journal_volume 1
_journal_year 2013
_chemical_formula_moiety 'C28 H22 O4 S2, 2(C2 H4 O2)'
_chemical_formula_sum 'C32 H30 O8 S2'
_chemical_formula_weight 606.68
_space_group_IT_number 2
_space_group_name_Hall '-P 1'
_space_group_name_H-M_alt 'P -1'
_symmetry_cell_setting triclinic
_symmetry_space_group_name_H-M 'P -1'
_atom_sites_solution_hydrogens geom
_atom_sites_solution_primary direct
_atom_sites_solution_secondary difmap
_cell_angle_alpha 100.067(2)
_cell_angle_beta 94.337(2)
_cell_angle_gamma 92.778(2)
_cell_formula_units_Z 1
_cell_length_a 5.0554(4)
_cell_length_b 10.5514(8)
_cell_length_c 13.4788(10)
_cell_measurement_reflns_used 9965
_cell_measurement_temperature 100(2)
_cell_measurement_theta_max 30.41
_cell_measurement_theta_min 2.27
_cell_volume 704.49(9)
_computing_cell_refinement 'SAINT 7.46A (Bruker-AXS, 2011)'
_computing_data_collection 'APEX2 v2011.4.0 (Bruker-AXS, 2011)'
_computing_data_reduction 'SAINT 7.46A (Bruker-AXS, 2011)'
_computing_molecular_graphics 'Bruker SHELXTL'
_computing_publication_material 'Bruker SHELXTL'
_computing_structure_refinement 'SHELXL-97 (Sheldrick, 2008)'
_computing_structure_solution 'SHELXS-97 (Sheldrick, 2008)'
_diffrn_ambient_temperature 100(2)
_diffrn_detector_area_resol_mean 8.3
_diffrn_measured_fraction_theta_full 0.971
_diffrn_measured_fraction_theta_max 0.971
_diffrn_measurement_device_type 'Bruker Smart APEX-II CCD'
_diffrn_measurement_method '\f and \w scans'
_diffrn_radiation_monochromator 'Incoatech ImuS multilayer optics'
_diffrn_radiation_source 'ImuS micro-focus sealed tube'
_diffrn_radiation_type MoK\a
_diffrn_radiation_wavelength 0.71073
_diffrn_reflns_av_R_equivalents 0.0373
_diffrn_reflns_av_sigmaI/netI 0.0278
_diffrn_reflns_limit_h_max 7
_diffrn_reflns_limit_h_min -5
_diffrn_reflns_limit_k_max 15
_diffrn_reflns_limit_k_min -15
_diffrn_reflns_limit_l_max 19
_diffrn_reflns_limit_l_min -19
_diffrn_reflns_number 25794
_diffrn_reflns_theta_full 30.51
_diffrn_reflns_theta_max 30.51
_diffrn_reflns_theta_min 1.54
_exptl_absorpt_coefficient_mu 0.243
_exptl_absorpt_correction_T_max 0.9952
_exptl_absorpt_correction_T_min 0.9418
_exptl_absorpt_correction_type multi-scan
_exptl_absorpt_process_details 'SADABS (Sheldrick, 2009)'
_exptl_crystal_colour blue
_exptl_crystal_density_diffrn 1.430
_exptl_crystal_density_method 'not measured'
_exptl_crystal_description needle
_exptl_crystal_F_000 318
_exptl_crystal_size_max 0.25
_exptl_crystal_size_mid 0.05
_exptl_crystal_size_min 0.02
_refine_diff_density_max 0.670
_refine_diff_density_min -0.435
_refine_diff_density_rms 0.082
_refine_ls_extinction_method none
_refine_ls_goodness_of_fit_ref 0.748
_refine_ls_hydrogen_treatment constr
_refine_ls_matrix_type full
_refine_ls_number_parameters 193
_refine_ls_number_reflns 4176
_refine_ls_number_restraints 0
_refine_ls_restrained_S_all 0.748
_refine_ls_R_factor_all 0.0655
_refine_ls_R_factor_gt 0.0489
_refine_ls_shift/su_max 0.001
_refine_ls_shift/su_mean 0.000
_refine_ls_structure_factor_coef Fsqd
_refine_ls_weighting_details 'calc w=1/[\s^2^(Fo^2^)+(0.1264P)^2^+1.4688P] where P=(Fo^2^+2Fc^2^)/3'
_refine_ls_weighting_scheme calc
_refine_ls_wR_factor_gt 0.1410
_refine_ls_wR_factor_ref 0.1669
_reflns_number_gt 3313
_reflns_number_total 4176
_reflns_threshold_expression >2sigma(I)
_cod_data_source_file 1000001.cif
_cod_data_source_block PCOD1000001
_cod_depositor_comments
;
The following automatic conversions were performed:

data item '_symmetry_cell_setting' value 'Triclinic' was changed to
'triclinic' in accordance with the built-in table derived from the
CIF Core dictionary named 'cif_core.dic' version 2.4.5 last updated
on 2014-11-21.

Automatic conversion script
Id: cif_fix_values 6909 2019-04-08 15:41:33Z antanas 
;
_cod_original_sg_symbol_H-M P-1
_cod_database_code 7233182

loop_
_symmetry_equiv_pos_as_xyz
'x, y, z'
'-x, -y, -z'

loop_
_atom_site_label
_atom_site_type_symbol
_atom_site_fract_x
_atom_site_fract_y
_atom_site_fract_z
_atom_site_U_iso_or_equiv
_atom_site_adp_type
_atom_site_occupancy
_atom_site_symmetry_multiplicity
_atom_site_calc_flag
_atom_site_refinement_flags
_atom_site_disorder_assembly
_atom_site_disorder_group
C1 C 1.0118(4) 0.5044(2) 0.31925(16) 0.0273(4) Uani 1 1 d . . .
H1 H 1.0474 0.4157 0.3098 0.033 Uiso 1 1 calc R . .
C2 C 0.8374(4) 0.5508(2) 0.38687(16) 0.0260(4) Uani 1 1 d . . .
H2 H 0.7525 0.4943 0.4240 0.031 Uiso 1 1 calc R . .
C3 C 0.7814(4) 0.68378(18) 0.40225(14) 0.0213(4) Uani 1 1 d . . .
C4 C 0.6047(4) 0.73437(18) 0.47043(14) 0.0210(4) Uani 1 1 d . . .
H4 H 0.5164 0.6783 0.5071 0.025 Uiso 1 1 calc R . .
C5 C 0.5516(4) 0.86658(18) 0.48731(13) 0.0190(3) Uani 1 1 d . . .
C6 C 0.3777(4) 0.91820(18) 0.55918(13) 0.0190(3) Uani 1 1 d . . .
C7 C 0.3222(4) 1.04983(17) 0.57276(13) 0.0185(3) Uani 1 1 d . . .
C8 C 0.1482(4) 1.10463(19) 0.64307(14) 0.0217(4) Uani 1 1 d . . .
H8 H 0.0679 1.0513 0.6838 0.026 Uiso 1 1 calc R . .
C9 C 0.0896(4) 1.23257(19) 0.65515(14) 0.0207(3) Uani 1 1 d . . .
C10 C -0.0950(4) 1.2860(2) 0.72509(15) 0.0252(4) Uani 1 1 d . . .
H10 H -0.1848 1.2318 0.7628 0.030 Uiso 1 1 calc R . .
C11 C -0.1414(4) 1.4132(2) 0.73747(16) 0.0270(4) Uani 1 1 d . . .
H11 H -0.2617 1.4476 0.7845 0.032 Uiso 1 1 calc R . .
C12 C 0.4892(4) 0.78049(19) 0.71527(14) 0.0221(4) Uani 1 1 d . . .
H12A H 0.4187 0.7242 0.7600 0.027 Uiso 1 1 calc R . .
H12B H 0.6172 0.7315 0.6741 0.027 Uiso 1 1 calc R . .
C13 C 0.6364(4) 0.89825(18) 0.78048(14) 0.0208(3) Uani 1 1 d . . .
H13A H 0.7087 0.9553 0.7367 0.025 Uiso 1 1 calc R . .
H13B H 0.5116 0.9470 0.8234 0.025 Uiso 1 1 calc R . .
C14 C 0.8597(4) 0.85897(19) 0.84636(14) 0.0215(4) Uani 1 1 d . . .
C15 C 0.4336(4) 0.7471(2) 0.00909(15) 0.0273(4) Uani 1 1 d . . .
C16 C 0.6546(5) 0.7054(3) 0.07368(18) 0.0347(5) Uani 1 1 d . . .
H16A H 0.8041 0.7703 0.0840 0.052 Uiso 1 1 calc R . .
H16B H 0.7124 0.6226 0.0401 0.052 Uiso 1 1 calc R . .
H16C H 0.5921 0.6960 0.1392 0.052 Uiso 1 1 calc R . .
O1 O 0.8831(3) 0.74730(14) 0.85701(11) 0.0260(3) Uani 1 1 d . . .
O2 O 1.0265(3) 0.95564(14) 0.89125(11) 0.0254(3) Uani 1 1 d . . .
H2A H 1.1417 0.9283 0.9291 0.038 Uiso 1 1 calc R . .
O3 O 0.4061(3) 0.85949(16) 0.00284(13) 0.0323(4) Uani 1 1 d . . .
O4 O 0.2707(3) 0.65131(17) -0.03928(14) 0.0356(4) Uani 1 1 d . . .
H4A H 0.1443 0.6809 -0.0703 0.053 Uiso 1 1 calc R . .
S1 S 0.21600(9) 0.81635(5) 0.63114(3) 0.02082(14) Uani 1 1 d . . .

loop_
_atom_site_aniso_label
_atom_site_aniso_U_11
_atom_site_aniso_U_22
_atom_site_aniso_U_33
_atom_site_aniso_U_23
_atom_site_aniso_U_13
_atom_site_aniso_U_12
C1 0.0250(11) 0.0232(9) 0.0321(10) -0.0007(7) 0.0024(8) 0.0062(7)
C2 0.0266(11) 0.0239(9) 0.0273(9) 0.0030(7) 0.0032(7) 0.0043(7)
C3 0.0183(9) 0.0236(9) 0.0204(8) -0.0002(6) -0.0006(6) 0.0035(6)
C4 0.0184(9) 0.0237(8) 0.0206(8) 0.0025(6) 0.0020(6) 0.0032(6)
C5 0.0139(8) 0.0240(9) 0.0180(7) 0.0002(6) -0.0004(6) 0.0035(6)
C6 0.0133(8) 0.0243(8) 0.0187(7) 0.0023(6) 0.0007(6) 0.0013(6)
C7 0.0136(8) 0.0231(8) 0.0174(7) 0.0003(6) -0.0006(6) 0.0021(6)
C8 0.0173(9) 0.0257(9) 0.0220(8) 0.0028(7) 0.0037(6) 0.0041(6)
C9 0.0142(8) 0.0260(9) 0.0205(8) 0.0001(6) 0.0000(6) 0.0038(6)
C10 0.0176(9) 0.0317(10) 0.0248(9) -0.0003(7) 0.0039(7) 0.0042(7)
C11 0.0205(10) 0.0307(10) 0.0279(9) -0.0023(7) 0.0041(7) 0.0061(7)
C12 0.0183(9) 0.0255(9) 0.0222(8) 0.0034(7) 0.0000(6) 0.0030(7)
C13 0.0151(9) 0.0243(8) 0.0225(8) 0.0020(6) 0.0015(6) 0.0026(6)
C14 0.0144(9) 0.0305(9) 0.0191(8) 0.0012(7) 0.0038(6) 0.0033(7)
C15 0.0188(10) 0.0398(11) 0.0239(9) 0.0056(8) 0.0034(7) 0.0059(8)
C16 0.0244(11) 0.0491(14) 0.0325(11) 0.0124(10) -0.0016(8) 0.0101(9)
O1 0.0207(7) 0.0285(7) 0.0283(7) 0.0040(5) -0.0017(5) 0.0051(5)
O2 0.0173(7) 0.0308(7) 0.0259(7) 0.0005(5) -0.0023(5) 0.0030(5)
O3 0.0238(8) 0.0358(8) 0.0339(8) -0.0011(6) -0.0048(6) 0.0061(6)
O4 0.0247(9) 0.0362(9) 0.0456(10) 0.0109(7) -0.0068(7) 0.0032(6)
S1 0.0144(2) 0.0256(2) 0.0223(2) 0.00361(16) 0.00180(15) 0.00200(15)

loop_
_atom_type_symbol
_atom_type_description
_atom_type_scat_dispersion_real
_atom_type_scat_dispersion_imag
_atom_type_scat_source
C C 0.0033 0.0016 'International Tables Vol C Tables 4.2.6.8 and 6.1.1.4'
H H 0.0000 0.0000 'International Tables Vol C Tables 4.2.6.8 and 6.1.1.4'
O O 0.0106 0.0060 'International Tables Vol C Tables 4.2.6.8 and 6.1.1.4'
S S 0.1246 0.1234 'International Tables Vol C Tables 4.2.6.8 and 6.1.1.4'

loop_
_geom_angle_atom_site_label_1
_geom_angle_atom_site_label_2
_geom_angle_atom_site_label_3
_geom_angle
_geom_angle_site_symmetry_1
_geom_angle_site_symmetry_3
C2 C1 C11 120.95(19) . 2_676
C2 C1 H1 119.5 . .
C11 C1 H1 119.5 2_676 .
C1 C2 C3 120.4(2) . .
C1 C2 H2 119.8 . .
C3 C2 H2 119.8 . .
C4 C3 C2 121.99(19) . .
C4 C3 C9 119.07(18) . 2_676
C2 C3 C9 118.94(18) . 2_676
C3 C4 C5 122.30(18) . .
C3 C4 H4 118.8 . .
C5 C4 H4 118.8 . .
C6 C5 C4 121.98(17) . .
C6 C5 C7 119.66(16) . 2_676
C4 C5 C7 118.36(16) . 2_676
C7 C6 C5 120.93(17) . .
C7 C6 S1 118.89(13) . .
C5 C6 S1 120.14(14) . .
C8 C7 C6 122.60(17) . .
C8 C7 C5 118.00(17) . 2_676
C6 C7 C5 119.40(16) . 2_676
C9 C8 C7 122.73(18) . .
C9 C8 H8 118.6 . .
C7 C8 H8 118.6 . .
C8 C9 C3 119.44(17) . 2_676
C8 C9 C10 121.99(18) . .
C3 C9 C10 118.56(18) 2_676 .
C11 C10 C9 120.44(19) . .
C11 C10 H10 119.8 . .
C9 C10 H10 119.8 . .
C10 C11 C1 120.67(19) . 2_676
C10 C11 H11 119.7 . .
C1 C11 H11 119.7 2_676 .
C13 C12 S1 114.47(13) . .
C13 C12 H12A 108.6 . .
S1 C12 H12A 108.6 . .
C13 C12 H12B 108.6 . .
S1 C12 H12B 108.6 . .
H12A C12 H12B 107.6 . .
C14 C13 C12 110.51(16) . .
C14 C13 H13A 109.5 . .
C12 C13 H13A 109.5 . .
C14 C13 H13B 109.5 . .
C12 C13 H13B 109.5 . .
H13A C13 H13B 108.1 . .
O1 C14 O2 123.42(18) . .
O1 C14 C13 122.62(18) . .
O2 C14 C13 113.96(17) . .
O3 C15 O4 123.4(2) . .
O3 C15 C16 122.9(2) . .
O4 C15 C16 113.7(2) . .
C15 C16 H16A 109.5 . .
C15 C16 H16B 109.5 . .
H16A C16 H16B 109.5 . .
C15 C16 H16C 109.5 . .
H16A C16 H16C 109.5 . .
H16B C16 H16C 109.5 . .
C14 O2 H2A 109.5 . .
C15 O4 H4A 109.5 . .
C6 S1 C12 102.16(9) . .

loop_
_geom_bond_atom_site_label_1
_geom_bond_atom_site_label_2
_geom_bond_distance
_geom_bond_site_symmetry_2
C1 C2 1.362(3) .
C1 C11 1.422(3) 2_676
C1 H1 0.9500 .
C2 C3 1.427(3) .
C2 H2 0.9500 .
C3 C4 1.388(3) .
C3 C9 1.436(3) 2_676
C4 C5 1.416(3) .
C4 H4 0.9500 .
C5 C6 1.414(2) .
C5 C7 1.454(3) 2_676
C6 C7 1.413(3) .
C6 S1 1.7785(19) .
C7 C8 1.411(2) .
C7 C5 1.454(3) 2_676
C8 C9 1.380(3) .
C8 H8 0.9500 .
C9 C3 1.436(3) 2_676
C9 C10 1.440(3) .
C10 C11 1.358(3) .
C10 H10 0.9500 .
C11 C1 1.422(3) 2_676
C11 H11 0.9500 .
C12 C13 1.517(3) .
C12 S1 1.817(2) .
C12 H12A 0.9900 .
C12 H12B 0.9900 .
C13 C14 1.502(3) .
C13 H13A 0.9900 .
C13 H13B 0.9900 .
C14 O1 1.222(2) .
C14 O2 1.320(2) .
C15 O3 1.217(3) .
C15 O4 1.317(3) .
C15 C16 1.495(3) .
C16 H16A 0.9800 .
C16 H16B 0.9800 .
C16 H16C 0.9800 .
O2 H2A 0.8400 .
O4 H4A 0.8400 .

loop_
_geom_torsion_atom_site_label_1
_geom_torsion_atom_site_label_2
_geom_torsion_atom_site_label_3
_geom_torsion_atom_site_label_4
_geom_torsion
_geom_torsion_site_symmetry_1
_geom_torsion_site_symmetry_2
_geom_torsion_site_symmetry_3
_geom_torsion_site_symmetry_4
C11 C1 C2 C3 -0.1(3) 2_676 . . .
C1 C2 C3 C4 180.0(2) . . . .
C1 C2 C3 C9 0.4(3) . . . 2_676
C2 C3 C4 C5 178.92(18) . . . .
C9 C3 C4 C5 -1.5(3) 2_676 . . .
C3 C4 C5 C6 -177.99(18) . . . .
C3 C4 C5 C7 3.0(3) . . . 2_676
C4 C5 C6 C7 -178.29(17) . . . .
C7 C5 C6 C7 0.7(3) 2_676 . . .
C4 C5 C6 S1 -0.4(3) . . . .
C7 C5 C6 S1 178.57(13) 2_676 . . .
C5 C6 C7 C8 179.46(17) . . . .
S1 C6 C7 C8 1.6(3) . . . .
C5 C6 C7 C5 -0.7(3) . . . 2_676
S1 C6 C7 C5 -178.59(13) . . . 2_676
C6 C7 C8 C9 -178.72(18) . . . .
C5 C7 C8 C9 1.5(3) 2_676 . . .
C7 C8 C9 C3 -3.0(3) . . . 2_676
C7 C8 C9 C10 178.04(18) . . . .
C8 C9 C10 C11 177.84(19) . . . .
C3 C9 C10 C11 -1.2(3) 2_676 . . .
C9 C10 C11 C1 0.9(3) . . . 2_676
S1 C12 C13 C14 -179.39(13) . . . .
C12 C13 C14 O1 -11.9(2) . . . .
C12 C13 C14 O2 168.12(15) . . . .
C7 C6 S1 C12 -111.35(15) . . . .
C5 C6 S1 C12 70.76(16) . . . .
C13 C12 S1 C6 57.64(15) . . . .
